data_4339517
loop_
_publ_author_name
'Denehy, Emma'
'White, Jonathan M.'
'Williams, Spencer J.'

_publ_section_title
;
 Electronic structure of the sulfonyl and phosphonyl groups: a
 computational and crystallographic study.
;
_journal_issue 21
_journal_name_full 'Inorganic chemistry'
_journal_page_first 8871
_journal_page_last 8886
_journal_paper_doi 10.1021/ic700687t
_journal_volume 46
_journal_year 2007
_chemical_formula_sum 'C7 H7 Cl O3 S'
_chemical_formula_weight 206.64
_chemical_name_common '4-chlorophenyl mesylate'
_chemical_name_systematic
;
 ?
;
_space_group_IT_number 14
_symmetry_cell_setting monoclinic
_symmetry_space_group_name_Hall '-P 2yn'
_symmetry_space_group_name_H-M 'P 1 21/n 1'
_atom_sites_solution_hydrogens geom
_atom_sites_solution_primary direct
_atom_sites_solution_secondary difmap
_audit_creation_method SHELXL-97
_cell_angle_alpha 90.00
_cell_angle_beta 117.8310(10)
_cell_angle_gamma 90.00
_cell_formula_units_Z 4
_cell_length_a 10.7874(8)
_cell_length_b 7.8525(6)
_cell_length_c 11.3010(8)
_cell_measurement_reflns_used 3580
_cell_measurement_temperature 130(2)
_cell_measurement_theta_max 27.56
_cell_measurement_theta_min 2.59
_cell_volume 846.56(11)
_computing_cell_refinement 'Bruker SMART'
_computing_data_collection 'Bruker SMART'
_computing_data_reduction 'Bruker SAINT'
_computing_molecular_graphics 'Bruker SHELXTL'
_computing_publication_material 'Bruker SHELXTL'
_computing_structure_refinement 'Bruker SHELXTL'
_computing_structure_solution 'Bruker SHELXTL'
_diffrn_ambient_temperature 130(2)
_diffrn_measured_fraction_theta_full 0.982
_diffrn_measured_fraction_theta_max 0.982
_diffrn_measurement_device_type 'CCD area detector'
_diffrn_measurement_method 'phi and omega scans'
_diffrn_radiation_monochromator graphite
_diffrn_radiation_source 'fine-focus sealed tube'
_diffrn_radiation_type MoK\a
_diffrn_radiation_wavelength 0.71073
_diffrn_reflns_av_R_equivalents 0.0152
_diffrn_reflns_av_sigmaI/netI 0.0171
_diffrn_reflns_limit_h_max 14
_diffrn_reflns_limit_h_min -10
_diffrn_reflns_limit_k_max 9
_diffrn_reflns_limit_k_min -10
_diffrn_reflns_limit_l_max 6
_diffrn_reflns_limit_l_min -14
_diffrn_reflns_number 5118
_diffrn_reflns_theta_full 27.57
_diffrn_reflns_theta_max 27.57
_diffrn_reflns_theta_min 2.16
_exptl_absorpt_coefficient_mu 0.658
_exptl_absorpt_correction_T_max 1.0
_exptl_absorpt_correction_T_min 0.9
_exptl_absorpt_correction_type multi-scan
_exptl_absorpt_process_details SADABS
_exptl_crystal_colour colourless
_exptl_crystal_density_diffrn 1.621
_exptl_crystal_density_method 'not measured'
_exptl_crystal_description block
_exptl_crystal_F_000 424
_exptl_crystal_size_max 0.35
_exptl_crystal_size_mid 0.30
_exptl_crystal_size_min 0.15
_refine_diff_density_max 0.411
_refine_diff_density_min -0.380
_refine_diff_density_rms 0.057
_refine_ls_extinction_coef 0.0060(19)
_refine_ls_extinction_expression Fc^*^=kFc[1+0.001xFc^2^\l^3^/sin(2\q)]^-1/4^
_refine_ls_extinction_method SHELXL
_refine_ls_goodness_of_fit_ref 1.121
_refine_ls_hydrogen_treatment mixed
_refine_ls_matrix_type full
_refine_ls_number_parameters 111
_refine_ls_number_reflns 1915
_refine_ls_number_restraints 0
_refine_ls_restrained_S_all 1.121
_refine_ls_R_factor_all 0.0289
_refine_ls_R_factor_gt 0.0276
_refine_ls_shift/su_max 0.001
_refine_ls_shift/su_mean 0.000
_refine_ls_structure_factor_coef Fsqd
_refine_ls_weighting_details 'calc w=1/[\s^2^(Fo^2^)+(0.0448P)^2^+0.2484P] where P=(Fo^2^+2Fc^2^)/3'
_refine_ls_weighting_scheme calc
_refine_ls_wR_factor_gt 0.0775
_refine_ls_wR_factor_ref 0.0785
_reflns_number_gt 1816
_reflns_number_total 1915
_reflns_threshold_expression >2sigma(I)
_cod_data_source_file ic700687t-file003.cif
_cod_data_source_block jmwsw34
_cod_depositor_comments
;
The following automatic conversions were performed:

'_symmetry_cell_setting' value 'Monoclinic' changed to 'monoclinic'
according to
/usr/data/users/saulius/automatic-downloads/retrospective/ACS/lib/dictionaries/cif_core.dic
dictionary named 'cif_core.dic' version 2.4.2 from
2011-04-26.

'_exptl_absorpt_correction_type' value 'multiscan'
changed to 'multi-scan' according to
/usr/data/users/saulius/automatic-downloads/retrospective/ACS/lib/dictionaries/cif_core.dic
dictionary named 'cif_core.dic' version 2.4.2 from 2011-04-26.

Automatic conversion script
Id: cif_fix_values 2281 2013-09-26 08:29:07Z andrius 
;
_cod_original_cell_volume 846.55(11)
_cod_original_sg_symbol_H-M 'P2(1)/n  '
_cod_database_code 4339517

loop_
_symmetry_equiv_pos_as_xyz
'x, y, z'
'-x+1/2, y+1/2, -z+1/2'
'-x, -y, -z'
'x-1/2, -y-1/2, z-1/2'

loop_
_atom_site_label
_atom_site_type_symbol
_atom_site_fract_x
_atom_site_fract_y
_atom_site_fract_z
_atom_site_U_iso_or_equiv
_atom_site_adp_type
_atom_site_occupancy
_atom_site_symmetry_multiplicity
_atom_site_calc_flag
_atom_site_refinement_flags
C1 C 0.85634(14) 0.33957(16) 0.05098(13) 0.0192(3) Uani 1 1 d .
C2 C 0.74270(14) 0.42786(16) -0.04287(14) 0.0208(3) Uani 1 1 d .
H2 H 0.6739 0.4728 -0.0214 0.025 Uiso 1 1 calc R
C3 C 0.73096(13) 0.44968(17) -0.16943(13) 0.0214(3) Uani 1 1 d .
H3 H 0.6532 0.5092 -0.2364 0.026 Uiso 1 1 calc R
C4 C 0.83328(14) 0.38404(17) -0.19711(13) 0.0201(3) Uani 1 1 d .
C5 C 0.94808(13) 0.29684(17) -0.10162(14) 0.0215(3) Uani 1 1 d .
H5 H 1.0177 0.2532 -0.1224 0.026 Uiso 1 1 calc R
C6 C 0.95958(13) 0.27435(17) 0.02441(13) 0.0214(3) Uani 1 1 d .
H6 H 1.0373 0.2150 0.0916 0.026 Uiso 1 1 calc R
C7 C 0.64257(14) 0.15969(18) 0.13481(15) 0.0258(3) Uani 1 1 d .
H7A H 0.6035 0.0584 0.1559 0.039 Uiso 1 1 calc R
H7B H 0.6142 0.1616 0.0388 0.039 Uiso 1 1 calc R
H7C H 0.6074 0.2621 0.1588 0.039 Uiso 1 1 calc R
O1 O 0.87196(10) 0.32615(12) 0.18186(9) 0.0224(2) Uani 1 1 d .
O2 O 0.87715(11) 0.01225(13) 0.18405(10) 0.0281(2) Uani 1 1 d .
O3 O 0.86991(12) 0.17978(15) 0.36392(10) 0.0327(3) Uani 1 1 d .
S1 S 0.82526(3) 0.15443(4) 0.22548(3) 0.02077(12) Uani 1 1 d .
Cl1 Cl 0.81573(4) 0.41112(5) -0.35672(3) 0.02830(13) Uani 1 1 d .

loop_
_atom_site_aniso_label
_atom_site_aniso_U_11
_atom_site_aniso_U_22
_atom_site_aniso_U_33
_atom_site_aniso_U_23
_atom_site_aniso_U_13
_atom_site_aniso_U_12
C1 0.0211(6) 0.0169(6) 0.0197(6) -0.0018(4) 0.0095(5) -0.0045(4)
C2 0.0187(6) 0.0191(6) 0.0259(7) -0.0014(5) 0.0114(5) -0.0004(4)
C3 0.0183(6) 0.0190(6) 0.0237(6) 0.0017(5) 0.0071(5) 0.0000(5)
C4 0.0205(6) 0.0192(6) 0.0208(6) -0.0008(5) 0.0099(5) -0.0044(5)
C5 0.0184(6) 0.0194(6) 0.0278(7) -0.0021(5) 0.0119(5) -0.0016(5)
C6 0.0170(6) 0.0193(6) 0.0248(6) 0.0011(5) 0.0072(5) -0.0004(5)
C7 0.0189(6) 0.0264(7) 0.0304(7) 0.0023(5) 0.0100(6) -0.0006(5)
O1 0.0245(5) 0.0218(5) 0.0201(5) -0.0022(4) 0.0098(4) -0.0048(4)
O2 0.0276(5) 0.0223(5) 0.0368(6) 0.0040(4) 0.0170(5) 0.0035(4)
O3 0.0332(6) 0.0427(6) 0.0200(5) 0.0015(4) 0.0105(4) -0.0056(5)
S1 0.01892(19) 0.0226(2) 0.0197(2) 0.00187(11) 0.00804(14) -0.00050(11)
Cl1 0.0277(2) 0.0358(2) 0.02435(19) 0.00376(13) 0.01459(15) -0.00323(13)

loop_
_atom_type_symbol
_atom_type_description
_atom_type_scat_dispersion_real
_atom_type_scat_dispersion_imag
_atom_type_scat_source
C C 0.0033 0.0016 'International Tables Vol C Tables 4.2.6.8 and 6.1.1.4'
H H 0.0000 0.0000 'International Tables Vol C Tables 4.2.6.8 and 6.1.1.4'
O O 0.0106 0.0060 'International Tables Vol C Tables 4.2.6.8 and 6.1.1.4'
S S 0.1246 0.1234 'International Tables Vol C Tables 4.2.6.8 and 6.1.1.4'
Cl Cl 0.1484 0.1585 'International Tables Vol C Tables 4.2.6.8 and 6.1.1.4'

loop_
_geom_angle_atom_site_label_1
_geom_angle_atom_site_label_2
_geom_angle_atom_site_label_3
_geom_angle
C2 C1 C6 122.56(12)
C2 C1 O1 118.19(12)
C6 C1 O1 119.10(11)
C1 C2 C3 118.47(12)
C4 C3 C2 119.36(12)
C3 C4 C5 121.79(12)
C3 C4 Cl1 118.61(10)
C5 C4 Cl1 119.60(11)
C6 C5 C4 118.91(12)
C1 C6 C5 118.91(12)
C1 O1 S1 119.08(8)
O3 S1 O2 119.31(7)
O3 S1 O1 103.19(6)
O2 S1 O1 109.39(6)
O3 S1 C7 110.65(7)
O2 S1 C7 109.58(7)
O1 S1 C7 103.37(6)

loop_
_geom_bond_atom_site_label_1
_geom_bond_atom_site_label_2
_geom_bond_distance
C1 C2 1.3763(19)
C1 C6 1.3802(19)
C1 O1 1.4124(15)
C2 C3 1.3863(19)
C3 C4 1.3799(19)
C4 C5 1.3854(19)
C4 Cl1 1.7366(14)
C5 C6 1.3821(19)
C7 S1 1.7464(14)
O1 S1 1.5959(10)
O2 S1 1.4227(11)
O3 S1 1.4196(11)
